data_4126371
loop_
_publ_author_name
'Tu, Binbin'
'Pang, Qingqing'
'Xu, Huoshu'
'Li, Xiaomin'
'Wang, Yulin'
'Ma, Zhen'
'Weng, Linhong'
'Li, Qiaowei'

_publ_section_title
;
 Reversible Redox Activity in Multicomponent Metal-Organic Frameworks
 Constructed from Trinuclear Copper Pyrazolate Building Blocks.
;
_journal_issue 23
_journal_name_full 'Journal of the American Chemical Society'
_journal_page_first 7998
_journal_page_last 8007
_journal_paper_doi 10.1021/jacs.7b03578
_journal_volume 139
_journal_year 2017
_chemical_formula_sum 'C40 H20 Cu9 N20 O24 Zn6'
_chemical_formula_weight 2128.84
_space_group_crystal_system tetragonal
_space_group_IT_number 87
_space_group_name_Hall '-I 4'
_space_group_name_H-M_alt 'I 4/m'
_symmetry_space_group_name_Hall '-I 4'
_symmetry_space_group_name_H-M 'I 4/m'
_atom_sites_solution_hydrogens geom
_atom_sites_solution_primary direct
_atom_sites_solution_secondary difmap
_audit_creation_method SHELXL-2014/7
_cell_angle_alpha 90
_cell_angle_beta 90
_cell_angle_gamma 90
_cell_formula_units_Z 8
_cell_length_a 30.220(2)
_cell_length_b 30.220(2)
_cell_length_c 34.323(6)
_cell_measurement_reflns_used 587
_cell_measurement_temperature 173(2)
_cell_measurement_theta_max 48.267
_cell_measurement_theta_min 2.056
_cell_volume 31345(6)
_computing_cell_refinement 'Bruker SMART'
_computing_data_collection 'Bruker SMART'
_computing_data_reduction 'Bruker SAINT'
_computing_molecular_graphics 'Bruker SHELXTL'
_computing_publication_material 'Bruker SHELXTL'
_computing_structure_refinement 'SHELXL-2014/7 (Sheldrick, 2014)'
_computing_structure_solution 'SHELXL-2014/7 (Sheldrick, 2014)'
_diffrn_ambient_temperature 173(2)
_diffrn_measured_fraction_theta_full 0.942
_diffrn_measured_fraction_theta_max 0.942
_diffrn_measurement_device_type 'CCD area detector'
_diffrn_measurement_method 'phi and omega scans'
_diffrn_radiation_type CuK\a
_diffrn_radiation_wavelength 1.54178
_diffrn_reflns_av_R_equivalents 0.0701
_diffrn_reflns_av_unetI/netI 0.0511
_diffrn_reflns_Laue_measured_fraction_full 0.942
_diffrn_reflns_Laue_measured_fraction_max 0.942
_diffrn_reflns_limit_h_max 30
_diffrn_reflns_limit_h_min -29
_diffrn_reflns_limit_k_max 29
_diffrn_reflns_limit_k_min -29
_diffrn_reflns_limit_l_max 34
_diffrn_reflns_limit_l_min -33
_diffrn_reflns_number 42424
_diffrn_reflns_point_group_measured_fraction_full 0.942
_diffrn_reflns_point_group_measured_fraction_max 0.942
_diffrn_reflns_theta_full 51.703
_diffrn_reflns_theta_max 51.703
_diffrn_reflns_theta_min 1.948
_diffrn_source 'fine-focus sealed tube'
_exptl_absorpt_coefficient_mu 2.586
_exptl_absorpt_correction_type none
_exptl_crystal_colour blue
_exptl_crystal_density_diffrn 0.902
_exptl_crystal_density_method 'not measured'
_exptl_crystal_description block
_exptl_crystal_F_000 8264
_exptl_crystal_size_max 0.32
_exptl_crystal_size_mid 0.30
_exptl_crystal_size_min 0.24
_refine_diff_density_max 1.095
_refine_diff_density_min -0.653
_refine_diff_density_rms 0.090
_refine_ls_extinction_method none
_refine_ls_goodness_of_fit_ref 1.468
_refine_ls_hydrogen_treatment constr
_refine_ls_matrix_type full
_refine_ls_number_parameters 471
_refine_ls_number_reflns 8340
_refine_ls_number_restraints 56
_refine_ls_restrained_S_all 1.492
_refine_ls_R_factor_all 0.1107
_refine_ls_R_factor_gt 0.0881
_refine_ls_shift/su_max 0.008
_refine_ls_shift/su_mean 0.001
_refine_ls_structure_factor_coef Fsqd
_refine_ls_weighting_details 'w=1/[\s^2^(Fo^2^)+(0.0626P)^2^+86.5792P] where P=(Fo^2^+2Fc^2^)/3'
_refine_ls_weighting_scheme calc
_refine_ls_wR_factor_gt 0.2128
_refine_ls_wR_factor_ref 0.2247
_reflns_Friedel_coverage 0.000
_reflns_number_gt 5796
_reflns_number_total 8340
_reflns_threshold_expression 'I > 2\s(I)'
_cod_data_source_file ja7b03578_si_003.cif
_cod_data_source_block FDM-5
_cod_original_cell_volume 31346(7)
_cod_database_code 4126371
_shelx_shelxl_version_number 2014/7
_shelx_space_group_comment
;
The symmetry employed for this shelxl refinement is uniquely defined
by the following loop, which should always be used as a source of
symmetry information in preference to the above space-group names.
They are only intended as comments.
;

loop_
_space_group_symop_operation_xyz
'x, y, z'
'-x, -y, z'
'-y, x, z'
'y, -x, z'
'x+1/2, y+1/2, z+1/2'
'-x+1/2, -y+1/2, z+1/2'
'-y+1/2, x+1/2, z+1/2'
'y+1/2, -x+1/2, z+1/2'
'-x, -y, -z'
'x, y, -z'
'y, -x, -z'
'-y, x, -z'
'-x+1/2, -y+1/2, -z+1/2'
'x+1/2, y+1/2, -z+1/2'
'y+1/2, -x+1/2, -z+1/2'
'-y+1/2, x+1/2, -z+1/2'

loop_
_atom_site_label
_atom_site_type_symbol
_atom_site_fract_x
_atom_site_fract_y
_atom_site_fract_z
_atom_site_U_iso_or_equiv
_atom_site_adp_type
_atom_site_occupancy
_atom_site_site_symmetry_order
_atom_site_calc_flag
_atom_site_refinement_flags_posn
_atom_site_refinement_flags_adp
_atom_site_refinement_flags_occupancy
Zn1 Zn 0.25633(5) 1.05262(5) 1.0000 0.0624(5) Uani 1 2 d DS T P
O11 O 0.3091(4) 1.0102(4) 0.9765(5) 0.245(7) Uani 1 1 d D U .
C23 C 0.3289(9) 0.9978(9) 1.0000 0.224(12) Uani 1 2 d DS TU P
Zn2 Zn 0.65913(5) 0.60373(5) 0.5000 0.0653(5) Uani 1 2 d S T P
Zn3 Zn 0.71146(5) 0.95607(5) 0.82114(5) 0.1002(5) Uani 1 1 d . . .
Zn4 Zn 0.62344(5) 0.94579(4) 0.76382(4) 0.0849(5) Uani 1 1 d . . .
Cu5 Cu 0.83135(5) 0.68455(5) 0.67363(5) 0.1030(6) Uani 1 1 d . . .
Cu6 Cu 0.57502(7) 0.92669(9) 1.0000 0.1037(8) Uani 1 2 d S T P
Cu7 Cu 0.73947(6) 0.74441(6) 0.67180(6) 0.1280(8) Uani 1 1 d . . .
Cu8 Cu 0.82335(6) 0.76375(7) 0.73381(6) 0.1341(8) Uani 1 1 d . . .
Cu9 Cu 0.48537(5) 0.94359(8) 0.95143(5) 0.1318(8) Uani 1 1 d . . .
N4 N 0.7884(3) 0.6740(3) 0.6374(2) 0.090(3) Uani 1 1 d . . .
N6 N 0.8734(3) 0.7293(3) 0.7338(3) 0.115(3) Uani 1 1 d . . .
N3 N 0.7475(3) 0.6984(3) 0.6380(3) 0.105(3) Uani 1 1 d . . .
N2 N 0.7387(4) 0.7921(4) 0.7053(4) 0.142(4) Uani 1 1 d . . .
N1 N 0.7750(4) 0.7993(3) 0.7315(3) 0.133(4) Uani 1 1 d . . .
N5 N 0.8766(3) 0.6943(3) 0.7078(3) 0.101(3) Uani 1 1 d . . .
C9 C 0.7458(3) 0.6469(3) 0.5903(3) 0.081(3) Uani 1 1 d . . .
C8 C 0.7852(3) 0.6436(3) 0.6113(3) 0.091(3) Uani 1 1 d . . .
H8 H 0.8071 0.6216 0.6068 0.109 Uiso 1 1 calc R U .
C11 C 0.7314(4) 0.6192(3) 0.5587(3) 0.085(3) Uani 1 1 d . . .
C7 C 0.9142(4) 0.6747(4) 0.7148(3) 0.099(3) Uani 1 1 d . . .
H7 H 0.9253 0.6503 0.7004 0.119 Uiso 1 1 calc R U .
C10 C 0.7235(4) 0.6814(4) 0.6081(4) 0.111(4) Uani 1 1 d . . .
H10 H 0.6951 0.6918 0.6005 0.133 Uiso 1 1 calc R U .
C3 C 0.7001(7) 0.8884(5) 0.7609(5) 0.134(6) Uani 1 1 d . . .
C6 C 0.9359(4) 0.6938(4) 0.7458(3) 0.096(3) Uani 1 1 d . . .
C4 C 0.7635(5) 0.8345(5) 0.7548(4) 0.139(5) Uani 1 1 d . . .
H4 H 0.7803 0.8456 0.7760 0.167 Uiso 1 1 calc R U .
C2 C 0.7228(5) 0.8510(4) 0.7420(4) 0.126(5) Uani 1 1 d . . .
C1 C 0.7082(4) 0.8234(4) 0.7126(4) 0.118(4) Uani 1 1 d . . .
H1 H 0.6806 0.8261 0.6995 0.142 Uiso 1 1 calc R U .
C5 C 0.9086(4) 0.7292(5) 0.7558(4) 0.119(4) Uani 1 1 d . . .
H5 H 0.9148 0.7502 0.7757 0.143 Uiso 1 1 calc R U .
O3 O 0.7583(2) 0.5915(2) 0.5449(2) 0.096(2) Uani 1 1 d . . .
O4 O 0.6926(3) 0.6263(2) 0.5445(2) 0.100(2) Uani 1 1 d . . .
O2 O 0.7227(3) 0.9097(3) 0.7868(3) 0.134(3) Uani 1 1 d . . .
O1 O 0.6626(3) 0.8991(3) 0.7477(3) 0.121(3) Uani 1 1 d . . .
O8 O 0.6028(2) 0.9395(2) 0.8157(2) 0.105(2) Uani 1 1 d . . .
O6 O 0.6497(3) 0.9982(3) 0.7498(3) 0.138(3) Uani 1 1 d . . .
O5 O 0.7061(3) 1.0085(2) 0.7922(3) 0.126(3) Uani 1 1 d . . .
O7 O 0.6639(3) 0.9404(3) 0.8530(2) 0.134(4) Uani 1 1 d . . .
C13 C 0.6233(5) 0.9388(4) 0.8490(3) 0.098(4) Uani 1 1 d . . .
C14 C 0.5958(4) 0.9342(3) 0.8848(3) 0.092(3) Uani 1 1 d . . .
C16 C 0.6098(4) 0.9290(4) 0.9216(3) 0.100(4) Uani 1 1 d . . .
H16 H 0.6400 0.9264 0.9288 0.120 Uiso 1 1 calc R U .
C12 C 0.6821(5) 1.0204(4) 0.7645(3) 0.114(4) Uani 1 1 d . . .
C15 C 0.5486(4) 0.9357(5) 0.8891(4) 0.128(5) Uani 1 1 d . . .
H15 H 0.5281 0.9378 0.8682 0.154 Uiso 1 1 calc R U .
N7 N 0.5755(3) 0.9279(3) 0.9478(3) 0.100(3) Uani 1 1 d . . .
N8 N 0.5382(3) 0.9338(4) 0.9251(3) 0.119(3) Uani 1 1 d . . .
C18 C 0.5331(5) 0.6490(4) 0.5000 0.069(4) Uani 1 2 d DS TU P
O10 O 0.6108(3) 0.6458(3) 0.5000 0.123(4) Uani 1 2 d S T P
C19 C 0.6924(6) 0.4732(4) 0.5000 0.088(5) Uani 1 2 d S T P
H19 H 0.7137 0.4500 0.5000 0.106 Uiso 1 2 calc R U P
N9 N 0.7027(3) 0.5169(3) 0.5000 0.077(3) Uani 1 2 d S T P
C20 C 0.4920(5) 0.6307(5) 0.5000 0.094(5) Uani 1 2 d S T P
H20 H 0.4862 0.5998 0.5000 0.113 Uiso 1 2 calc R U P
N10 N 0.6619(3) 0.5389(3) 0.5000 0.067(3) Uani 1 2 d S T P
O12 O 0.7680(3) 0.9577(3) 0.8518(3) 0.146(3) Uani 1 1 d . . .
O13 O 0.5735(5) 0.9414(4) 0.7280(4) 0.219(6) Uani 1 1 d . . .
N11 N 0.4356(3) 0.9556(3) 0.9802(3) 0.122(4) Uani 1 1 d . U .
C21 C 0.3958(4) 0.9704(5) 0.9690(6) 0.167(6) Uani 1 1 d D U .
H21 H 0.3869 0.9746 0.9428 0.200 Uiso 1 1 calc R U .
C22 C 0.3706(6) 0.9783(7) 1.0000 0.162(9) Uani 1 2 d DS TU P
C24 C 0.5763(6) 0.6282(7) 0.5000 0.101(5) Uani 1 2 d DS TU P
O17 O 0.5762(5) 0.5908(6) 0.5169(5) 0.132(7) Uani 0.5 1 d D U P

loop_
_atom_site_aniso_label
_atom_site_aniso_U_11
_atom_site_aniso_U_22
_atom_site_aniso_U_33
_atom_site_aniso_U_23
_atom_site_aniso_U_13
_atom_site_aniso_U_12
Zn1 0.0435(10) 0.0586(11) 0.0851(11) 0.000 0.000 0.0032(7)
O11 0.104(8) 0.211(10) 0.419(18) 0.139(10) 0.033(9) 0.004(7)
C23 0.096(19) 0.21(2) 0.37(3) 0.000 0.000 -0.038(18)
Zn2 0.0446(10) 0.0539(10) 0.0975(12) 0.000 0.000 -0.0015(7)
Zn3 0.1040(12) 0.0869(11) 0.1096(11) 0.0152(8) -0.0222(9) 0.0129(8)
Zn4 0.0952(10) 0.0748(9) 0.0847(9) -0.0031(7) -0.0082(7) 0.0152(7)
Cu5 0.0928(12) 0.1039(13) 0.1123(12) -0.0292(9) -0.0361(9) 0.0247(9)
Cu6 0.0694(14) 0.158(2) 0.0838(14) 0.000 0.000 0.0320(14)
Cu7 0.1156(14) 0.1191(15) 0.1494(16) -0.0627(12) -0.0360(12) 0.0449(11)
Cu8 0.1173(15) 0.1306(16) 0.1545(18) -0.0564(13) -0.0230(12) 0.0334(12)
Cu9 0.0699(11) 0.210(2) 0.1153(14) 0.0189(13) -0.0045(10) 0.0256(12)
N4 0.089(6) 0.078(6) 0.102(6) -0.020(5) -0.030(5) 0.022(5)
N6 0.088(7) 0.129(9) 0.129(8) -0.052(7) -0.042(6) 0.034(6)
N3 0.079(6) 0.109(7) 0.128(7) -0.053(6) -0.029(5) 0.029(5)
N2 0.113(8) 0.131(9) 0.182(11) -0.070(8) -0.022(8) 0.063(7)
N1 0.142(10) 0.105(8) 0.152(10) -0.062(7) -0.018(8) 0.017(7)
N5 0.090(7) 0.098(7) 0.115(7) -0.024(6) -0.029(5) 0.038(6)
C9 0.060(6) 0.066(7) 0.116(8) -0.021(6) -0.006(6) 0.015(5)
C8 0.083(7) 0.070(7) 0.118(8) -0.041(6) -0.052(6) 0.038(5)
C11 0.103(9) 0.067(7) 0.084(7) -0.019(6) -0.001(7) -0.008(7)
C7 0.095(9) 0.109(9) 0.095(8) -0.035(7) -0.007(7) 0.006(7)
C10 0.089(8) 0.100(9) 0.143(10) -0.051(8) -0.033(8) 0.007(7)
C3 0.192(18) 0.093(11) 0.118(12) -0.037(9) 0.031(12) 0.025(11)
C6 0.097(9) 0.092(9) 0.100(8) -0.018(7) 0.016(7) -0.020(7)
C4 0.162(14) 0.128(12) 0.126(11) -0.050(10) -0.028(10) 0.006(10)
C2 0.162(14) 0.098(10) 0.117(10) -0.030(9) -0.018(9) 0.031(9)
C1 0.127(10) 0.103(10) 0.124(10) -0.032(8) 0.018(8) 0.052(8)
C5 0.087(9) 0.149(13) 0.121(10) -0.042(9) -0.020(8) 0.002(8)
O3 0.097(5) 0.075(5) 0.116(5) -0.031(4) -0.025(4) 0.024(4)
O4 0.100(6) 0.091(5) 0.110(5) -0.013(4) -0.017(5) 0.018(4)
O2 0.144(8) 0.127(8) 0.131(7) -0.026(6) 0.015(6) 0.026(6)
O1 0.135(8) 0.084(6) 0.143(7) -0.007(5) 0.002(6) 0.030(5)
O8 0.107(6) 0.125(6) 0.084(5) -0.010(4) -0.008(4) -0.013(5)
O6 0.169(9) 0.121(7) 0.123(7) 0.022(6) -0.038(6) -0.024(6)
O5 0.166(8) 0.087(6) 0.125(7) 0.026(5) -0.049(6) -0.023(5)
O7 0.123(7) 0.191(9) 0.089(5) 0.024(5) 0.014(5) 0.094(7)
C13 0.133(11) 0.102(9) 0.058(7) -0.011(6) 0.001(8) 0.062(8)
C14 0.092(9) 0.091(8) 0.094(9) -0.008(6) -0.015(7) 0.046(6)
C16 0.081(8) 0.143(11) 0.076(7) 0.009(7) -0.001(6) 0.042(7)
C12 0.177(14) 0.082(9) 0.084(8) 0.019(7) -0.041(9) 0.020(9)
C15 0.074(9) 0.223(16) 0.087(9) -0.004(9) -0.005(7) 0.000(9)
N7 0.071(6) 0.130(8) 0.098(7) -0.008(6) -0.012(6) 0.017(5)
N8 0.097(8) 0.186(11) 0.075(7) 0.005(6) -0.004(6) 0.008(7)
C18 0.075(9) 0.040(7) 0.092(9) 0.000 0.000 0.018(7)
O10 0.043(6) 0.100(8) 0.224(14) 0.000 0.000 -0.010(6)
C19 0.116(14) 0.035(8) 0.113(11) 0.000 0.000 -0.022(8)
N9 0.054(7) 0.046(7) 0.132(10) 0.000 0.000 -0.004(5)
C20 0.068(10) 0.061(10) 0.152(14) 0.000 0.000 0.007(9)
N10 0.040(6) 0.049(6) 0.112(8) 0.000 0.000 0.007(5)
O12 0.146(8) 0.146(8) 0.147(8) 0.037(6) -0.016(6) -0.032(6)
O13 0.276(15) 0.180(11) 0.201(12) 0.048(9) -0.102(11) -0.078(10)
N11 0.064(6) 0.138(8) 0.165(9) 0.028(6) -0.014(5) 0.044(5)
C21 0.070(10) 0.160(12) 0.271(18) 0.044(12) -0.030(10) 0.016(9)
C22 0.044(12) 0.119(14) 0.32(3) 0.000 0.000 0.011(11)
C24 0.078(11) 0.095(11) 0.131(12) 0.000 0.000 0.017(10)
O17 0.083(9) 0.154(12) 0.159(15) -0.004(10) -0.015(8) 0.044(9)

loop_
_atom_type_symbol
_atom_type_description
_atom_type_scat_dispersion_real
_atom_type_scat_dispersion_imag
_atom_type_scat_source
C C 0.0181 0.0091 'International Tables Vol C Tables 4.2.6.8 and 6.1.1.4'
H H 0.0000 0.0000 'International Tables Vol C Tables 4.2.6.8 and 6.1.1.4'
N N 0.0311 0.0180 'International Tables Vol C Tables 4.2.6.8 and 6.1.1.4'
O O 0.0492 0.0322 'International Tables Vol C Tables 4.2.6.8 and 6.1.1.4'
Cu Cu -1.9646 0.5888 'International Tables Vol C Tables 4.2.6.8 and 6.1.1.4'
Zn Zn -1.5491 0.6778 'International Tables Vol C Tables 4.2.6.8 and 6.1.1.4'

loop_
_geom_angle_atom_site_label_1
_geom_angle_atom_site_label_2
_geom_angle_atom_site_label_3
_geom_angle
_geom_angle_site_symmetry_1
_geom_angle_site_symmetry_3
O3 Zn1 O3 105.3(4) 5_455 14_456
O3 Zn1 N9 111.2(3) 5_455 5_455
O3 Zn1 N9 111.2(3) 14_456 5_455
O3 Zn1 O11 92.2(4) 5_455 10_557
O3 Zn1 O11 128.5(5) 14_456 10_557
N9 Zn1 O11 106.3(4) 5_455 10_557
O3 Zn1 O11 128.5(5) 5_455 .
O3 Zn1 O11 92.2(4) 14_456 .
N9 Zn1 O11 106.3(4) 5_455 .
O11 Zn1 O11 43.1(8) 10_557 .
C23 O11 O11 41.3(16) . 10_557
C23 O11 Zn1 109.5(19) . .
O11 O11 Zn1 68.5(4) 10_557 .
O11 C23 O11 97(3) 10_557 .
O11 C23 C22 130.9(16) 10_557 .
O11 C23 C22 130.9(16) . .
O10 Zn2 O4 99.3(3) . 10_556
O10 Zn2 O4 99.3(3) . .
O4 Zn2 O4 102.8(5) 10_556 .
O10 Zn2 N10 133.5(4) . .
O4 Zn2 N10 109.1(3) 10_556 .
O4 Zn2 N10 109.0(3) . .
O2 Zn3 O7 108.6(4) . .
O2 Zn3 O5 108.4(4) . .
O7 Zn3 O5 117.3(4) . .
O2 Zn3 O12 101.3(4) . .
O7 Zn3 O12 110.7(4) . .
O5 Zn3 O12 109.3(4) . .
O6 Zn4 O8 118.3(4) . .
O6 Zn4 O1 107.0(4) . .
O8 Zn4 O1 113.5(4) . .
O6 Zn4 O13 103.2(4) . .
O8 Zn4 O13 109.3(5) . .
O1 Zn4 O13 104.2(5) . .
N4 Cu5 N5 176.8(4) . .
N7 Cu6 N7 177.4(7) . 10_557
N3 Cu7 N2 172.9(5) . .
N1 Cu8 N6 176.9(6) . .
N11 Cu9 N8 175.6(5) . .
C8 N4 N3 108.2(7) . .
C8 N4 Cu5 130.7(7) . .
N3 N4 Cu5 120.7(6) . .
C5 N6 N5 108.2(9) . .
C5 N6 Cu8 132.3(9) . .
N5 N6 Cu8 119.3(7) . .
C10 N3 N4 104.7(8) . .
C10 N3 Cu7 134.1(7) . .
N4 N3 Cu7 120.9(6) . .
C1 N2 N1 107.5(10) . .
C1 N2 Cu7 132.4(10) . .
N1 N2 Cu7 120.0(7) . .
C4 N1 N2 106.8(11) . .
C4 N1 Cu8 129.5(11) . .
N2 N1 Cu8 123.5(7) . .
C7 N5 N6 106.8(8) . .
C7 N5 Cu5 134.3(8) . .
N6 N5 Cu5 118.9(6) . .
C10 C9 C8 104.0(9) . .
C10 C9 C11 128.6(10) . .
C8 C9 C11 127.4(10) . .
N4 C8 C9 111.9(8) . .
O3 C11 O4 123.6(9) . .
O3 C11 C9 118.4(11) . .
O4 C11 C9 117.8(10) . .
N5 C7 C6 111.6(11) . .
N3 C10 C9 111.0(10) . .
O1 C3 O2 126.4(14) . .
O1 C3 C2 117.2(15) . .
O2 C3 C2 116.0(17) . .
C7 C6 C5 103.4(11) . .
C7 C6 C12 130.4(12) . 3_755
C5 C6 C12 126.2(11) . 3_755
N1 C4 C2 108.4(12) . .
C1 C2 C4 107.2(12) . .
C1 C2 C3 129.4(16) . .
C4 C2 C3 123.1(15) . .
N2 C1 C2 109.9(13) . .
N6 C5 C6 109.9(11) . .
C11 O3 Zn1 133.1(7) . 5_544
C11 O4 Zn2 135.2(7) . .
C3 O2 Zn3 135.6(10) . .
C3 O1 Zn4 129.5(10) . .
C13 O8 Zn4 132.0(8) . .
C12 O6 Zn4 132.5(8) . .
C12 O5 Zn3 134.2(9) . .
C13 O7 Zn3 135.1(8) . .
O7 C13 O8 124.9(11) . .
O7 C13 C14 117.7(10) . .
O8 C13 C14 117.4(12) . .
C16 C14 C15 102.8(10) . .
C16 C14 C13 127.8(11) . .
C15 C14 C13 129.4(11) . .
C14 C16 N7 112.5(10) . .
O5 C12 O6 125.9(12) . .
O5 C12 C6 116.2(13) . 4_575
O6 C12 C6 117.8(11) . 4_575
N8 C15 C14 109.9(11) . .
C16 N7 N8 104.1(8) . .
C16 N7 Cu6 131.4(8) . .
N8 N7 Cu6 124.1(7) . .
C15 N8 N7 110.6(10) . .
C15 N8 Cu9 132.4(9) . .
N7 N8 Cu9 116.6(7) . .
C19 C18 C20 105.8(12) 3_655 .
C19 C18 C24 124.0(15) 3_655 .
C20 C18 C24 130.2(15) . .
C24 O10 Zn2 111.9(11) . .
C18 C19 N9 111.5(13) 11_566 .
C19 N9 N10 105.1(11) . .
C19 N9 Zn1 136.9(10) . 5_544
N10 N9 Zn1 118.1(7) . 5_544
N10 C20 C18 110.6(12) 3_655 .
C20 N10 N9 107.0(10) 11_566 .
C20 N10 Zn2 132.2(9) 11_566 .
N9 N10 Zn2 120.8(7) . .
C21 N11 N11 106.7(9) . 10_557
C21 N11 Cu9 130.4(10) . .
N11 N11 Cu9 122.5(3) 10_557 .
C22 C21 N11 110.2(17) . .
C21 C22 C21 106.2(18) . 10_557
C21 C22 C23 126.6(9) . .
C21 C22 C23 126.6(9) 10_557 .
O10 C24 O17 113.9(15) . 10_556
O10 C24 O17 113.9(15) . .
O17 C24 O17 54.2(17) 10_556 .
O10 C24 C18 127.2(18) . .
O17 C24 C18 112.7(15) 10_556 .
O17 C24 C18 112.7(15) . .
O17 O17 C24 62.9(8) 10_556 .

loop_
_geom_bond_atom_site_label_1
_geom_bond_atom_site_label_2
_geom_bond_distance
_geom_bond_site_symmetry_2
Zn1 O3 1.937(7) 5_455
Zn1 O3 1.937(7) 14_456
Zn1 N9 1.947(10) 5_455
Zn1 O11 2.198(13) 10_557
Zn1 O11 2.198(13) .
O11 C23 1.073(19) .
O11 O11 1.61(3) 10_557
C23 O11 1.073(18) 10_557
C23 C22 1.39(3) .
Zn2 O10 1.936(10) .
Zn2 O4 1.953(8) 10_556
Zn2 O4 1.953(8) .
Zn2 N10 1.962(9) .
Zn3 O2 1.863(9) .
Zn3 O7 1.867(9) .
Zn3 O5 1.877(8) .
Zn3 O12 2.007(9) .
Zn4 O6 1.834(9) .
Zn4 O8 1.897(7) .
Zn4 O1 1.925(9) .
Zn4 O13 1.951(11) .
Cu5 N4 1.826(8) .
Cu5 N5 1.827(9) .
Cu6 N7 1.791(9) .
Cu6 N7 1.791(9) 10_557
Cu7 N3 1.827(8) .
Cu7 N2 1.844(10) .
Cu8 N1 1.815(11) .
Cu8 N6 1.836(9) .
Cu9 N11 1.836(9) .
Cu9 N8 1.859(10) .
N4 C8 1.288(11) .
N4 N3 1.439(10) .
N6 C5 1.305(13) .
N6 N5 1.387(11) .
N3 C10 1.358(12) .
N2 C1 1.345(12) .
N2 N1 1.435(13) .
N1 C4 1.375(15) .
N5 C7 1.302(12) .
C9 C10 1.385(13) .
C9 C8 1.395(12) .
C9 C11 1.435(13) .
C11 O3 1.262(11) .
C11 O4 1.290(12) .
C7 C6 1.373(14) .
C3 O1 1.262(18) .
C3 O2 1.293(17) .
C3 C2 1.471(17) .
C6 C5 1.394(15) .
C6 C12 1.510(16) 3_755
C4 C2 1.397(17) .
C2 C1 1.383(16) .
O3 Zn1 1.937(7) 5_544
O8 C13 1.300(12) .
O6 C12 1.292(14) .
O5 C12 1.249(13) .
O7 C13 1.235(14) .
C13 C14 1.492(15) .
C14 C16 1.340(13) .
C14 C15 1.434(14) .
C16 N7 1.372(12) .
C12 C6 1.510(16) 4_575
C15 N8 1.278(13) .
N7 N8 1.380(11) .
C18 C19 1.325(17) 3_655
C18 C20 1.359(17) .
C18 C24 1.450(19) .
O10 C24 1.172(18) .
C19 C18 1.324(17) 11_566
C19 N9 1.356(14) .
N9 N10 1.399(12) .
N9 Zn1 1.947(10) 5_544
C20 N10 1.327(15) 3_655
N10 C20 1.327(15) 11_566
N11 C21 1.337(13) .
N11 N11 1.359(19) 10_557
C21 C22 1.330(16) .
C22 C21 1.330(16) 10_557
C24 O17 1.271(18) 10_556
C24 O17 1.271(18) .
O17 O17 1.16(3) 10_556

loop_
_platon_squeeze_void_nr
_platon_squeeze_void_average_x
_platon_squeeze_void_average_y
_platon_squeeze_void_average_z
_platon_squeeze_void_volume
_platon_squeeze_void_count_electrons
_platon_squeeze_void_content
1 -0.005 -0.008 -0.004 21468 7093 ' '
